data_7047857
loop_
_publ_author_name
'Ignaszak, Anna'
'Patterson, Nigel'
'Radtke, Mariusz'
'Elsegood, Mark R. J.'
'Frese, Josef W. A.'
'Lipman, Joah L. Z. F.'
'Yamato, Takehiko'
'Sanz, Sergio'
'Brechin, Euan K.'
'Prior, Timothy J.'
'Redshaw, Carl'

_publ_section_title
;
 Vanadyl sulfates: molecular structure, magnetism and electrochemical
 activity.
;
_journal_issue 44
_journal_name_full 'Dalton transactions (Cambridge, England : 2003)'
_journal_page_first 15983
_journal_page_last 15993
_journal_paper_doi 10.1039/c8dt03626h
_journal_volume 47
_journal_year 2018
_chemical_formula_moiety 'H4 O24 S4 V4 4-, 4(N C8 H20) 1+, 0.5(O H2)'
_chemical_formula_sum 'C32 H85 N4 O24.5 S4 V4'
_chemical_formula_weight 1250.03
_chemical_properties_physical 'Crystals lost solvent and crmbled within 2 hours on the microscope slide under inert oil'
_space_group_crystal_system monoclinic
_space_group_IT_number 15
_space_group_name_Hall '-C 2yc'
_space_group_name_H-M_alt 'C 1 2/c 1'
_symmetry_space_group_name_Hall '-C 2yc'
_symmetry_space_group_name_H-M 'C 1 2/c 1'
_atom_sites_solution_hydrogens mixed
_atom_sites_solution_primary direct
_atom_sites_solution_secondary difmap
_audit_creation_method SHELXL-2014/7
_audit_update_record
;
2017-09-13 deposited with the CCDC.
2018-10-22 downloaded from the CCDC.
;
_cell_angle_alpha 90
_cell_angle_beta 90.541(5)
_cell_angle_gamma 90
_cell_formula_units_Z 4
_cell_length_a 21.424(6)
_cell_length_b 11.429(3)
_cell_length_c 21.431(6)
_cell_measurement_reflns_used 980
_cell_measurement_temperature 150(2)
_cell_measurement_theta_max 18.21
_cell_measurement_theta_min 2.24
_cell_volume 5247(2)
_computing_cell_refinement 'Bruker SAINT'
_computing_data_collection 'Bruker APEX2'
_computing_data_reduction 'Bruker SAINT'
_computing_molecular_graphics 'Bruker SHELXTL'
_computing_publication_material 'Bruker SHELXTL'
_computing_structure_refinement 'SHELXL-2014/7 (Sheldrick, 2014)'
_computing_structure_solution 'SHELXS-97 (Sheldrick, 2008)'
_diffrn_ambient_temperature 150(2)
_diffrn_measured_fraction_theta_full 1.000
_diffrn_measured_fraction_theta_max 0.996
_diffrn_measurement_device_type 'Bruker APEX-II CCD'
_diffrn_measurement_method '\w scans'
_diffrn_radiation_monochromator graphite
_diffrn_radiation_type MoK\a
_diffrn_radiation_wavelength 0.71073
_diffrn_reflns_av_R_equivalents 0.1539
_diffrn_reflns_av_unetI/netI 0.1452
_diffrn_reflns_Laue_measured_fraction_full 1.000
_diffrn_reflns_Laue_measured_fraction_max 0.996
_diffrn_reflns_limit_h_max 26
_diffrn_reflns_limit_h_min -26
_diffrn_reflns_limit_k_max 14
_diffrn_reflns_limit_k_min -14
_diffrn_reflns_limit_l_max 26
_diffrn_reflns_limit_l_min -26
_diffrn_reflns_number 23195
_diffrn_reflns_point_group_measured_fraction_full 1.000
_diffrn_reflns_point_group_measured_fraction_max 0.996
_diffrn_reflns_theta_full 25.242
_diffrn_reflns_theta_max 26.495
_diffrn_reflns_theta_min 1.901
_diffrn_source 'fine-focus sealed tube'
_exptl_absorpt_coefficient_mu 0.932
_exptl_absorpt_correction_T_max 0.973
_exptl_absorpt_correction_T_min 0.807
_exptl_absorpt_correction_type multi-scan
_exptl_absorpt_process_details 'SADABS v2009/1, Sheldrick, G.M., (2009)'
_exptl_crystal_colour blue
_exptl_crystal_density_diffrn 1.582
_exptl_crystal_density_method 'not measured'
_exptl_crystal_description plate
_exptl_crystal_F_000 2628
_exptl_crystal_recrystallization_method 'Re-crystallisation from solvent: acetonitrile'
_exptl_crystal_size_max 0.240
_exptl_crystal_size_mid 0.090
_exptl_crystal_size_min 0.030
_refine_diff_density_max 0.728
_refine_diff_density_min -0.643
_refine_diff_density_rms 0.131
_refine_ls_extinction_method none
_refine_ls_goodness_of_fit_ref 1.020
_refine_ls_hydrogen_treatment mixed
_refine_ls_matrix_type full
_refine_ls_number_parameters 328
_refine_ls_number_reflns 5418
_refine_ls_number_restraints 2
_refine_ls_restrained_S_all 1.020
_refine_ls_R_factor_all 0.1483
_refine_ls_R_factor_gt 0.0711
_refine_ls_shift/su_max 0.000
_refine_ls_shift/su_mean 0.000
_refine_ls_structure_factor_coef Fsqd
_refine_ls_weighting_details 'w=1/[\s^2^(Fo^2^)+(0.0773P)^2^] where P=(Fo^2^+2Fc^2^)/3'
_refine_ls_weighting_scheme calc
_refine_ls_wR_factor_gt 0.1619
_refine_ls_wR_factor_ref 0.2000
_reflns_Friedel_coverage 0.000
_reflns_number_gt 2805
_reflns_number_total 5418
_reflns_threshold_expression 'I > 2\s(I)'
_cod_data_source_file c8dt03626h2.cif
_cod_data_source_block 1_half_H2O
_cod_depositor_comments 'Adding full bibliography for 7047857--7047863.cif.'
_cod_original_formula_sum 'C32 H85 N4 O24.50 S4 V4'
_cod_database_code 7047857
_shelx_shelxl_version_number 2014/7
_shelx_space_group_comment
; 
The symmetry employed for this shelxl refinement is uniquely defined 
by the following loop, which should always be used as a source of 
symmetry information in preference to the above space-group names. 
They are only intended as comments. 
;
_shelx_estimated_absorpt_t_min 0.807
_shelx_estimated_absorpt_t_max 0.973

loop_
_space_group_symop_operation_xyz
'x, y, z'
'-x, y, -z+1/2'
'x+1/2, y+1/2, z'
'-x+1/2, y+1/2, -z+1/2'
'-x, -y, -z'
'x, -y, z-1/2'
'-x+1/2, -y+1/2, -z'
'x+1/2, -y+1/2, z-1/2'

loop_
_atom_site_label
_atom_site_type_symbol
_atom_site_fract_x
_atom_site_fract_y
_atom_site_fract_z
_atom_site_U_iso_or_equiv
_atom_site_adp_type
_atom_site_occupancy
_atom_site_site_symmetry_order
_atom_site_calc_flag
_atom_site_refinement_flags_posn
_atom_site_refinement_flags_adp
_atom_site_refinement_flags_occupancy
V1 V 0.02694(5) 0.86204(9) 0.31842(5) 0.0213(3) Uani 1 1 d . . .
O1 O 0.02997(19) 0.9993(4) 0.3263(2) 0.0295(11) Uani 1 1 d . . .
V2 V 0.06836(5) 0.63797(9) 0.22380(5) 0.0222(3) Uani 1 1 d . . .
O2 O 0.0769(2) 0.5002(4) 0.22095(19) 0.0300(11) Uani 1 1 d . . .
O3 O 0.05333(19) 0.8387(4) 0.22925(18) 0.0222(10) Uani 1 1 d D . .
H3 H 0.091(3) 0.871(8) 0.213(4) 0.10(4) Uiso 1 1 d D . .
O4 O 0.02121(19) 0.6616(3) 0.30384(18) 0.0210(9) Uani 1 1 d D . .
H4 H 0.033(3) 0.623(4) 0.3408(16) 0.023(17) Uiso 1 1 d D . .
O5 O 0.01429(19) 0.8092(4) 0.10281(18) 0.0255(10) Uani 1 1 d . . .
O6 O 0.0987(2) 0.6816(4) 0.13911(19) 0.0283(10) Uani 1 1 d . . .
S1 S 0.08395(8) 0.78444(16) 0.09705(7) 0.0291(4) Uani 1 1 d . . .
O7 O 0.1185(2) 0.8858(4) 0.1201(2) 0.0337(12) Uani 1 1 d . . .
O8 O 0.0969(2) 0.7530(4) 0.0338(2) 0.0414(13) Uani 1 1 d . . .
O9 O 0.11271(19) 0.8192(4) 0.34942(19) 0.0248(10) Uani 1 1 d . . .
O10 O 0.14751(18) 0.6895(4) 0.26681(19) 0.0277(10) Uani 1 1 d . . .
S2 S 0.15338(7) 0.71431(15) 0.33618(8) 0.0288(4) Uani 1 1 d . . .
O11 O 0.1291(2) 0.6151(4) 0.3708(2) 0.0340(12) Uani 1 1 d . . .
O12 O 0.2172(2) 0.7416(4) 0.3506(2) 0.0405(13) Uani 1 1 d . . .
N1 N 0.3140(2) 0.7394(4) 0.1563(2) 0.0234(12) Uani 1 1 d . . .
C1 C 0.2563(3) 0.7626(7) 0.1155(3) 0.0418(19) Uani 1 1 d . . .
H1A H 0.2218 0.7891 0.1425 0.050 Uiso 1 1 calc R U .
H1B H 0.2432 0.6884 0.0955 0.050 Uiso 1 1 calc R U .
C2 C 0.2673(4) 0.8551(7) 0.0646(4) 0.053(2) Uani 1 1 d . . .
H2A H 0.2813 0.9284 0.0840 0.079 Uiso 1 1 calc R U .
H2B H 0.2284 0.8688 0.0414 0.079 Uiso 1 1 calc R U .
H2C H 0.2994 0.8271 0.0359 0.079 Uiso 1 1 calc R U .
C3 C 0.3360(3) 0.8507(6) 0.1868(4) 0.046(2) Uani 1 1 d . . .
H3A H 0.3495 0.9057 0.1538 0.055 Uiso 1 1 calc R U .
H3B H 0.3729 0.8329 0.2132 0.055 Uiso 1 1 calc R U .
C4 C 0.2870(4) 0.9113(7) 0.2268(4) 0.050(2) Uani 1 1 d . . .
H4A H 0.2498 0.9278 0.2013 0.075 Uiso 1 1 calc R U .
H4B H 0.3041 0.9849 0.2432 0.075 Uiso 1 1 calc R U .
H4C H 0.2757 0.8602 0.2616 0.075 Uiso 1 1 calc R U .
C5 C 0.2940(3) 0.6506(6) 0.2053(3) 0.0426(19) Uani 1 1 d . . .
H5A H 0.2790 0.5790 0.1840 0.051 Uiso 1 1 calc R U .
H5B H 0.2587 0.6834 0.2292 0.051 Uiso 1 1 calc R U .
C6 C 0.3464(4) 0.6177(6) 0.2508(3) 0.043(2) Uani 1 1 d . . .
H6A H 0.3774 0.5697 0.2292 0.064 Uiso 1 1 calc R U .
H6B H 0.3291 0.5732 0.2857 0.064 Uiso 1 1 calc R U .
H6C H 0.3664 0.6889 0.2667 0.064 Uiso 1 1 calc R U .
C7 C 0.3661(3) 0.6926(6) 0.1170(3) 0.0385(18) Uani 1 1 d . . .
H7A H 0.4031 0.6796 0.1442 0.046 Uiso 1 1 calc R U .
H7B H 0.3774 0.7528 0.0859 0.046 Uiso 1 1 calc R U .
C8 C 0.3514(3) 0.5806(6) 0.0832(3) 0.0343(17) Uani 1 1 d . . .
H8A H 0.3479 0.5166 0.1134 0.051 Uiso 1 1 calc R U .
H8B H 0.3848 0.5631 0.0537 0.051 Uiso 1 1 calc R U .
H8C H 0.3117 0.5891 0.0604 0.051 Uiso 1 1 calc R U .
N2 N 0.1000(2) 0.7202(5) 0.5594(2) 0.0268(13) Uani 1 1 d . . .
C9 C 0.1387(4) 0.7616(7) 0.5044(4) 0.053(2) Uani 1 1 d . . .
H9A H 0.1104 0.7959 0.4725 0.064 Uiso 1 1 calc R U .
H9B H 0.1595 0.6931 0.4855 0.064 Uiso 1 1 calc R U .
C10 C 0.1890(4) 0.8538(7) 0.5226(4) 0.058(2) Uani 1 1 d . . .
H10A H 0.1691 0.9202 0.5434 0.088 Uiso 1 1 calc R U .
H10B H 0.2101 0.8811 0.4850 0.088 Uiso 1 1 calc R U .
H10C H 0.2197 0.8181 0.5510 0.088 Uiso 1 1 calc R U .
C11 C 0.1396(4) 0.6617(7) 0.6075(3) 0.047(2) Uani 1 1 d . . .
H11A H 0.1131 0.6417 0.6436 0.056 Uiso 1 1 calc R U .
H11B H 0.1716 0.7180 0.6223 0.056 Uiso 1 1 calc R U .
C12 C 0.1726(3) 0.5501(6) 0.5854(4) 0.043(2) Uani 1 1 d . . .
H12A H 0.1425 0.4857 0.5833 0.064 Uiso 1 1 calc R U .
H12B H 0.2063 0.5301 0.6147 0.064 Uiso 1 1 calc R U .
H12C H 0.1901 0.5634 0.5439 0.064 Uiso 1 1 calc R U .
C13 C 0.0512(4) 0.6398(7) 0.5317(4) 0.055(2) Uani 1 1 d . . .
H13A H 0.0721 0.5751 0.5094 0.066 Uiso 1 1 calc R U .
H13B H 0.0257 0.6838 0.5009 0.066 Uiso 1 1 calc R U .
C14 C 0.0075(4) 0.5875(7) 0.5823(4) 0.064(3) Uani 1 1 d . . .
H14A H 0.0284 0.5216 0.6029 0.096 Uiso 1 1 calc R U .
H14B H -0.0313 0.5602 0.5625 0.096 Uiso 1 1 calc R U .
H14C H -0.0022 0.6478 0.6133 0.096 Uiso 1 1 calc R U .
C15 C 0.0707(3) 0.8244(6) 0.5891(3) 0.0405(19) Uani 1 1 d . . .
H15A H 0.1042 0.8747 0.6066 0.049 Uiso 1 1 calc R U .
H15B H 0.0448 0.7975 0.6244 0.049 Uiso 1 1 calc R U .
C16 C 0.0299(3) 0.8982(6) 0.5456(3) 0.0397(19) Uani 1 1 d . . .
H16A H 0.0552 0.9273 0.5110 0.059 Uiso 1 1 calc R U .
H16B H 0.0128 0.9646 0.5688 0.059 Uiso 1 1 calc R U .
H16C H -0.0043 0.8502 0.5291 0.059 Uiso 1 1 calc R U .
O13 O 0.0000 0.258(2) 0.2500 0.168(13) Uani 0.5 2 d S T P

loop_
_atom_site_aniso_label
_atom_site_aniso_U_11
_atom_site_aniso_U_22
_atom_site_aniso_U_33
_atom_site_aniso_U_23
_atom_site_aniso_U_13
_atom_site_aniso_U_12
V1 0.0178(6) 0.0227(6) 0.0234(6) -0.0034(5) 0.0018(4) -0.0019(5)
O1 0.027(3) 0.026(3) 0.036(3) -0.006(2) 0.005(2) -0.006(2)
V2 0.0207(6) 0.0249(6) 0.0210(6) -0.0007(5) 0.0016(4) 0.0048(5)
O2 0.031(3) 0.029(3) 0.029(2) 0.000(2) 0.001(2) 0.008(2)
O3 0.019(2) 0.027(3) 0.020(2) -0.0027(18) 0.0009(18) 0.0011(19)
O4 0.018(2) 0.025(3) 0.019(2) -0.0012(18) -0.0039(18) 0.0009(18)
O5 0.020(2) 0.034(3) 0.022(2) 0.0033(19) 0.0011(19) 0.005(2)
O6 0.029(3) 0.031(3) 0.025(2) 0.0042(19) 0.005(2) 0.009(2)
S1 0.0225(9) 0.0404(11) 0.0246(9) 0.0048(7) 0.0049(7) 0.0035(8)
O7 0.023(3) 0.034(3) 0.044(3) 0.006(2) 0.003(2) -0.004(2)
O8 0.040(3) 0.063(4) 0.022(3) 0.005(2) 0.013(2) 0.012(3)
O9 0.020(2) 0.026(2) 0.028(2) -0.0039(19) -0.0038(19) -0.0006(19)
O10 0.015(2) 0.043(3) 0.024(2) -0.003(2) 0.0021(18) 0.003(2)
S2 0.0206(9) 0.0383(11) 0.0273(9) -0.0016(8) -0.0028(7) 0.0032(8)
O11 0.036(3) 0.038(3) 0.028(3) 0.006(2) -0.002(2) 0.004(2)
O12 0.016(2) 0.066(4) 0.039(3) -0.004(2) -0.008(2) -0.001(2)
N1 0.022(3) 0.022(3) 0.026(3) -0.001(2) -0.001(2) 0.001(2)
C1 0.020(4) 0.054(5) 0.051(5) -0.004(4) -0.005(3) 0.004(3)
C2 0.046(5) 0.059(6) 0.053(5) 0.012(4) -0.011(4) 0.014(4)
C3 0.034(4) 0.041(5) 0.061(5) -0.004(4) 0.007(4) -0.006(4)
C4 0.050(5) 0.042(5) 0.059(5) -0.021(4) 0.006(4) 0.005(4)
C5 0.034(4) 0.042(5) 0.051(5) -0.005(4) 0.010(4) -0.010(4)
C6 0.061(5) 0.043(5) 0.023(4) 0.011(3) -0.001(4) 0.000(4)
C7 0.022(4) 0.049(5) 0.045(4) -0.002(4) 0.004(3) 0.003(3)
C8 0.031(4) 0.038(4) 0.034(4) -0.006(3) 0.004(3) 0.009(3)
N2 0.022(3) 0.031(3) 0.027(3) 0.001(2) 0.002(2) 0.002(2)
C9 0.058(6) 0.060(6) 0.041(5) 0.006(4) 0.017(4) 0.011(5)
C10 0.027(4) 0.066(6) 0.083(6) 0.032(5) 0.019(4) -0.003(4)
C11 0.041(5) 0.059(6) 0.041(5) 0.016(4) 0.005(4) -0.003(4)
C12 0.035(4) 0.024(4) 0.069(5) 0.016(4) 0.002(4) -0.001(3)
C13 0.058(6) 0.051(5) 0.055(5) -0.016(4) -0.011(4) -0.014(5)
C14 0.031(5) 0.057(6) 0.105(8) 0.017(5) -0.015(5) -0.011(4)
C15 0.039(5) 0.049(5) 0.033(4) -0.004(3) -0.001(3) -0.004(4)
C16 0.030(4) 0.046(5) 0.043(4) -0.002(3) -0.001(3) 0.015(3)
O13 0.10(2) 0.13(2) 0.28(4) 0.000 0.08(2) 0.000

loop_
_atom_type_symbol
_atom_type_description
_atom_type_scat_dispersion_real
_atom_type_scat_dispersion_imag
_atom_type_scat_source
C C 0.0033 0.0016 'International Tables Vol C Tables 4.2.6.8 and 6.1.1.4'
H H 0.0000 0.0000 'International Tables Vol C Tables 4.2.6.8 and 6.1.1.4'
N N 0.0061 0.0033 'International Tables Vol C Tables 4.2.6.8 and 6.1.1.4'
O O 0.0106 0.0060 'International Tables Vol C Tables 4.2.6.8 and 6.1.1.4'
S S 0.1246 0.1234 'International Tables Vol C Tables 4.2.6.8 and 6.1.1.4'
V V 0.3005 0.5294 'International Tables Vol C Tables 4.2.6.8 and 6.1.1.4'

loop_
_geom_angle_atom_site_label_1
_geom_angle_atom_site_label_2
_geom_angle_atom_site_label_3
_geom_angle
_geom_angle_site_symmetry_1
_geom_angle_site_symmetry_3
O1 V1 O5 103.1(2) . 2
O1 V1 O9 99.8(2) . .
O5 V1 O9 93.27(17) 2 .
O1 V1 O3 102.7(2) . 2
O5 V1 O3 90.36(17) 2 2
O9 V1 O3 155.71(17) . 2
O1 V1 O3 102.8(2) . .
O5 V1 O3 152.60(18) 2 .
O9 V1 O3 91.00(17) . .
O3 V1 O3 75.33(19) 2 .
O1 V1 O4 178.2(2) . .
O5 V1 O4 78.02(16) 2 .
O9 V1 O4 81.40(15) . .
O3 V1 O4 75.88(16) 2 .
O3 V1 O4 75.89(16) . .
O2 V2 O6 100.03(19) . .
O2 V2 O10 102.2(2) . .
O6 V2 O10 93.62(18) . .
O2 V2 O4 102.98(19) . .
O6 V2 O4 155.42(17) . .
O10 V2 O4 89.88(17) . .
O2 V2 O4 103.4(2) . 2
O6 V2 O4 90.94(17) . 2
O10 V2 O4 152.81(18) . 2
O4 V2 O4 75.50(18) . 2
O2 V2 O3 178.48(19) . .
O6 V2 O3 81.10(16) . .
O10 V2 O3 78.70(16) . .
O4 V2 O3 75.75(15) . .
O4 V2 O3 75.56(16) 2 .
V1 O3 V1 102.60(19) 2 .
V1 O3 V2 102.95(17) 2 .
V1 O3 V2 102.64(17) . .
V1 O3 H3 119(6) 2 .
V1 O3 H3 123(6) . .
V2 O3 H3 104(6) . .
V2 O4 V2 102.39(18) . 2
V2 O4 V1 102.76(17) . .
V2 O4 V1 102.76(17) 2 .
V2 O4 H4 121(4) . .
V2 O4 H4 116(4) 2 .
V1 O4 H4 110(4) . .
S1 O5 V1 124.3(2) . 2
S1 O6 V2 131.9(3) . .
O8 S1 O7 114.7(3) . .
O8 S1 O6 109.2(3) . .
O7 S1 O6 108.2(3) . .
O8 S1 O5 108.7(3) . .
O7 S1 O5 108.6(3) . .
O6 S1 O5 107.2(2) . .
S2 O9 V1 131.2(2) . .
S2 O10 V2 124.4(2) . .
O12 S2 O11 113.9(3) . .
O12 S2 O9 109.7(3) . .
O11 S2 O9 108.2(3) . .
O12 S2 O10 108.8(3) . .
O11 S2 O10 109.1(3) . .
O9 S2 O10 106.8(2) . .
C7 N1 C3 108.2(5) . .
C7 N1 C5 111.4(5) . .
C3 N1 C5 110.7(5) . .
C7 N1 C1 109.9(5) . .
C3 N1 C1 110.5(5) . .
C5 N1 C1 106.1(5) . .
N1 C1 C2 113.3(6) . .
N1 C1 H1A 108.9 . .
C2 C1 H1A 108.9 . .
N1 C1 H1B 108.9 . .
C2 C1 H1B 108.9 . .
H1A C1 H1B 107.7 . .
C1 C2 H2A 109.5 . .
C1 C2 H2B 109.5 . .
H2A C2 H2B 109.5 . .
C1 C2 H2C 109.5 . .
H2A C2 H2C 109.5 . .
H2B C2 H2C 109.5 . .
N1 C3 C4 114.4(6) . .
N1 C3 H3A 108.7 . .
C4 C3 H3A 108.7 . .
N1 C3 H3B 108.7 . .
C4 C3 H3B 108.7 . .
H3A C3 H3B 107.6 . .
C3 C4 H4A 109.5 . .
C3 C4 H4B 109.5 . .
H4A C4 H4B 109.5 . .
C3 C4 H4C 109.5 . .
H4A C4 H4C 109.5 . .
H4B C4 H4C 109.5 . .
N1 C5 C6 113.1(6) . .
N1 C5 H5A 108.9 . .
C6 C5 H5A 108.9 . .
N1 C5 H5B 108.9 . .
C6 C5 H5B 108.9 . .
H5A C5 H5B 107.8 . .
C5 C6 H6A 109.5 . .
C5 C6 H6B 109.5 . .
H6A C6 H6B 109.5 . .
C5 C6 H6C 109.5 . .
H6A C6 H6C 109.5 . .
H6B C6 H6C 109.5 . .
N1 C7 C8 114.8(5) . .
N1 C7 H7A 108.6 . .
C8 C7 H7A 108.6 . .
N1 C7 H7B 108.6 . .
C8 C7 H7B 108.6 . .
H7A C7 H7B 107.5 . .
C7 C8 H8A 109.5 . .
C7 C8 H8B 109.5 . .
H8A C8 H8B 109.5 . .
C7 C8 H8C 109.5 . .
H8A C8 H8C 109.5 . .
H8B C8 H8C 109.5 . .
C11 N2 C15 107.6(5) . .
C11 N2 C13 112.8(6) . .
C15 N2 C13 111.2(6) . .
C11 N2 C9 111.4(5) . .
C15 N2 C9 108.5(5) . .
C13 N2 C9 105.4(5) . .
N2 C9 C10 113.4(6) . .
N2 C9 H9A 108.9 . .
C10 C9 H9A 108.9 . .
N2 C9 H9B 108.9 . .
C10 C9 H9B 108.9 . .
H9A C9 H9B 107.7 . .
C9 C10 H10A 109.5 . .
C9 C10 H10B 109.5 . .
H10A C10 H10B 109.5 . .
C9 C10 H10C 109.5 . .
H10A C10 H10C 109.5 . .
H10B C10 H10C 109.5 . .
N2 C11 C12 114.8(6) . .
N2 C11 H11A 108.6 . .
C12 C11 H11A 108.6 . .
N2 C11 H11B 108.6 . .
C12 C11 H11B 108.6 . .
H11A C11 H11B 107.5 . .
C11 C12 H12A 109.5 . .
C11 C12 H12B 109.5 . .
H12A C12 H12B 109.5 . .
C11 C12 H12C 109.5 . .
H12A C12 H12C 109.5 . .
H12B C12 H12C 109.5 . .
N2 C13 C14 112.2(6) . .
N2 C13 H13A 109.2 . .
C14 C13 H13A 109.2 . .
N2 C13 H13B 109.2 . .
C14 C13 H13B 109.2 . .
H13A C13 H13B 107.9 . .
C13 C14 H14A 109.5 . .
C13 C14 H14B 109.5 . .
H14A C14 H14B 109.5 . .
C13 C14 H14C 109.5 . .
H14A C14 H14C 109.5 . .
H14B C14 H14C 109.5 . .
N2 C15 C16 114.9(6) . .
N2 C15 H15A 108.5 . .
C16 C15 H15A 108.5 . .
N2 C15 H15B 108.5 . .
C16 C15 H15B 108.5 . .
H15A C15 H15B 107.5 . .
C15 C16 H16A 109.5 . .
C15 C16 H16B 109.5 . .
H16A C16 H16B 109.5 . .
C15 C16 H16C 109.5 . .
H16A C16 H16C 109.5 . .
H16B C16 H16C 109.5 . .

loop_
_geom_bond_atom_site_label_1
_geom_bond_atom_site_label_2
_geom_bond_distance
_geom_bond_site_symmetry_2
V1 O1 1.580(4) .
V1 O5 2.006(4) 2
V1 O9 2.009(4) .
V1 O3 2.010(4) 2
V1 O3 2.016(4) .
V1 O4 2.315(4) .
V2 O2 1.587(4) .
V2 O6 1.997(4) .
V2 O10 2.011(4) .
V2 O4 2.017(4) .
V2 O4 2.021(4) 2
V2 O3 2.320(4) .
O3 V1 2.010(4) 2
O3 H3 0.95(2) .
O4 V2 2.021(4) 2
O4 H4 0.94(2) .
O5 S1 1.525(4) .
O5 V1 2.006(4) 2
O6 S1 1.513(4) .
S1 O8 1.432(5) .
S1 O7 1.459(5) .
O9 S2 1.510(4) .
O10 S2 1.518(4) .
S2 O12 1.433(4) .
S2 O11 1.454(5) .
N1 C7 1.503(8) .
N1 C3 1.503(8) .
N1 C5 1.525(8) .
N1 C1 1.530(8) .
C1 C2 1.540(10) .
C1 H1A 0.9900 .
C1 H1B 0.9900 .
C2 H2A 0.9800 .
C2 H2B 0.9800 .
C2 H2C 0.9800 .
C3 C4 1.528(9) .
C3 H3A 0.9900 .
C3 H3B 0.9900 .
C4 H4A 0.9800 .
C4 H4B 0.9800 .
C4 H4C 0.9800 .
C5 C6 1.528(10) .
C5 H5A 0.9900 .
C5 H5B 0.9900 .
C6 H6A 0.9800 .
C6 H6B 0.9800 .
C6 H6C 0.9800 .
C7 C8 1.503(9) .
C7 H7A 0.9900 .
C7 H7B 0.9900 .
C8 H8A 0.9800 .
C8 H8B 0.9800 .
C8 H8C 0.9800 .
N2 C11 1.489(9) .
N2 C15 1.493(9) .
N2 C13 1.510(9) .
N2 C9 1.522(8) .
C9 C10 1.556(11) .
C9 H9A 0.9900 .
C9 H9B 0.9900 .
C10 H10A 0.9800 .
C10 H10B 0.9800 .
C10 H10C 0.9800 .
C11 C12 1.535(10) .
C11 H11A 0.9900 .
C11 H11B 0.9900 .
C12 H12A 0.9800 .
C12 H12B 0.9800 .
C12 H12C 0.9800 .
C13 C14 1.559(11) .
C13 H13A 0.9900 .
C13 H13B 0.9900 .
C14 H14A 0.9800 .
C14 H14B 0.9800 .
C14 H14C 0.9800 .
C15 C16 1.525(9) .
C15 H15A 0.9900 .
C15 H15B 0.9900 .
C16 H16A 0.9800 .
C16 H16B 0.9800 .
C16 H16C 0.9800 .

loop_
_geom_hbond_atom_site_label_D
_geom_hbond_atom_site_label_H
_geom_hbond_atom_site_label_A
_geom_hbond_distance_DH
_geom_hbond_distance_HA
_geom_hbond_distance_DA
_geom_hbond_angle_DHA
O3 H3 O7 0.95(2) 2.09(8) 2.789(6) 129(8)
O4 H4 O11 0.94(2) 2.15(5) 2.761(6) 122(4)

loop_
_geom_torsion_atom_site_label_1
_geom_torsion_atom_site_label_2
_geom_torsion_atom_site_label_3
_geom_torsion_atom_site_label_4
_geom_torsion
_geom_torsion_site_symmetry_1
V2 O6 S1 O8 -156.8(4) .
V2 O6 S1 O7 77.8(4) .
V2 O6 S1 O5 -39.2(4) .
V1 O5 S1 O8 -177.8(3) 2
V1 O5 S1 O7 -52.4(4) 2
V1 O5 S1 O6 64.3(4) 2
V1 O9 S2 O12 159.6(3) .
V1 O9 S2 O11 -75.6(4) .
V1 O9 S2 O10 41.8(4) .
V2 O10 S2 O12 176.4(3) .
V2 O10 S2 O11 51.6(4) .
V2 O10 S2 O9 -65.2(4) .
C7 N1 C1 C2 -61.8(8) .
C3 N1 C1 C2 57.6(8) .
C5 N1 C1 C2 177.7(6) .
C7 N1 C3 C4 178.0(6) .
C5 N1 C3 C4 -59.6(8) .
C1 N1 C3 C4 57.6(8) .
C7 N1 C5 C6 60.7(7) .
C3 N1 C5 C6 -59.7(7) .
C1 N1 C5 C6 -179.6(6) .
C3 N1 C7 C8 180.0(6) .
C5 N1 C7 C8 58.0(8) .
C1 N1 C7 C8 -59.3(7) .
C11 N2 C9 C10 -61.7(8) .
C15 N2 C9 C10 56.5(8) .
C13 N2 C9 C10 175.6(6) .
C15 N2 C11 C12 178.7(6) .
C13 N2 C11 C12 55.8(8) .
C9 N2 C11 C12 -62.5(8) .
C11 N2 C13 C14 57.5(8) .
C15 N2 C13 C14 -63.4(8) .
C9 N2 C13 C14 179.2(6) .
C11 N2 C15 C16 177.9(6) .
C13 N2 C15 C16 -58.2(8) .
C9 N2 C15 C16 57.2(8) .
